data_4339892
loop_
_publ_author_name
'Benson, Mark A.'
'Zacchini, Stefano'
'Boomishankar, Ramamoorthy'
'Chan, Yuri'
'Steiner, Alexander'

_publ_section_title
;
 Alkylation and acylation of cyclotriphosphazenes.
;
_journal_issue 17
_journal_name_full 'Inorganic chemistry'
_journal_page_first 7097
_journal_page_last 7108
_journal_paper_doi 10.1021/ic7009463
_journal_volume 46
_journal_year 2007
_chemical_formula_sum 'C25 H65 Ag2 N12 O10 P3'
_chemical_formula_weight 1002.54
_chemical_name_systematic
; 
 ? 
;
_space_group_IT_number 14
_symmetry_cell_setting monoclinic
_symmetry_space_group_name_Hall '-P 2yn'
_symmetry_space_group_name_H-M 'P 1 21/n 1'
_atom_sites_solution_hydrogens geom
_atom_sites_solution_primary direct
_atom_sites_solution_secondary difmap
_audit_creation_method SHELXL-97
_cell_angle_alpha 90.00
_cell_angle_beta 94.3650(10)
_cell_angle_gamma 90.00
_cell_formula_units_Z 4
_cell_length_a 9.1980(6)
_cell_length_b 23.3976(16)
_cell_length_c 19.5847(13)
_cell_measurement_temperature 100(2)
_cell_volume 4202.6(5)
_computing_structure_refinement 'SHELXL-97 (Sheldrick, 1997)'
_computing_structure_solution 'SHELXS-97 (Sheldrick, 1990)'
_diffrn_ambient_temperature 100(2)
_diffrn_measured_fraction_theta_full 0.995
_diffrn_measured_fraction_theta_max 0.995
_diffrn_measurement_device_type 'Bruker Smart Apex'
_diffrn_measurement_method omega-scans
_diffrn_radiation_monochromator graphite
_diffrn_radiation_source 'fine-focus sealed tube'
_diffrn_radiation_type MoK\a
_diffrn_radiation_wavelength 0.71073
_diffrn_reflns_av_R_equivalents 0.0311
_diffrn_reflns_av_sigmaI/netI 0.0389
_diffrn_reflns_limit_h_max 10
_diffrn_reflns_limit_h_min -10
_diffrn_reflns_limit_k_max 27
_diffrn_reflns_limit_k_min -27
_diffrn_reflns_limit_l_max 12
_diffrn_reflns_limit_l_min -23
_diffrn_reflns_number 21231
_diffrn_reflns_theta_full 25.03
_diffrn_reflns_theta_max 25.03
_diffrn_reflns_theta_min 4.08
_exptl_absorpt_coefficient_mu 1.108
_exptl_absorpt_correction_T_max 1.000
_exptl_absorpt_correction_T_min 0.813
_exptl_absorpt_correction_type empirical
_exptl_absorpt_process_details SADABS
_exptl_crystal_colour colourless
_exptl_crystal_density_diffrn 1.584
_exptl_crystal_density_method 'not measured'
_exptl_crystal_description prism
_exptl_crystal_F_000 2072
_exptl_crystal_size_max 0.2
_exptl_crystal_size_mid 0.2
_exptl_crystal_size_min 0.2
_refine_diff_density_max 0.741
_refine_diff_density_min -0.660
_refine_diff_density_rms 0.089
_refine_ls_extinction_method none
_refine_ls_goodness_of_fit_ref 1.045
_refine_ls_hydrogen_treatment mixed
_refine_ls_matrix_type full
_refine_ls_number_parameters 478
_refine_ls_number_reflns 7381
_refine_ls_number_restraints 1
_refine_ls_restrained_S_all 1.045
_refine_ls_R_factor_all 0.0463
_refine_ls_R_factor_gt 0.0340
_refine_ls_shift/su_max 0.001
_refine_ls_shift/su_mean 0.000
_refine_ls_structure_factor_coef Fsqd
_refine_ls_weighting_details 'calc w=1/[\s^2^(Fo^2^)+(0.0312P)^2^+5.3069P] where P=(Fo^2^+2Fc^2^)/3'
_refine_ls_weighting_scheme calc
_refine_ls_wR_factor_gt 0.0723
_refine_ls_wR_factor_ref 0.0766
_reflns_number_gt 6144
_reflns_number_total 7381
_reflns_threshold_expression >2sigma(I)
_cod_data_source_file ic7009463-file003.cif
_cod_data_source_block Ag2[2Me](NO3)3.H2O
_cod_original_sg_symbol_H-M P2(1)/n
_cod_database_code 4339892

loop_
_symmetry_equiv_pos_as_xyz
'x, y, z'
'-x+1/2, y+1/2, -z+1/2'
'-x, -y, -z'
'x-1/2, -y-1/2, z-1/2'

loop_
_atom_site_label
_atom_site_type_symbol
_atom_site_fract_x
_atom_site_fract_y
_atom_site_fract_z
_atom_site_U_iso_or_equiv
_atom_site_adp_type
_atom_site_occupancy
_atom_site_symmetry_multiplicity
_atom_site_calc_flag
_atom_site_refinement_flags
Ag1 Ag 0.87384(3) 0.207538(11) 0.816452(13) 0.01995(8) Uani 1 1 d .
Ag2 Ag 0.83008(3) 0.251646(12) 0.481487(13) 0.02022(8) Uani 1 1 d .
P1 P 0.55663(9) 0.24534(3) 0.56823(4) 0.01198(17) Uani 1 1 d .
P2 P 0.56846(9) 0.24119(3) 0.72293(4) 0.01180(17) Uani 1 1 d .
P3 P 0.83112(9) 0.23357(3) 0.65053(4) 0.01199(18) Uani 1 1 d .
N1 N 0.4882(3) 0.25346(10) 0.64466(13) 0.0114(5) Uani 1 1 d .
N2 N 0.7382(3) 0.23276(11) 0.71697(13) 0.0131(6) Uani 1 1 d .
N3 N 0.7276(3) 0.23551(11) 0.58027(13) 0.0121(6) Uani 1 1 d .
N4 N 0.5006(3) 0.30144(11) 0.52517(13) 0.0150(6) Uani 1 1 d .
H4 H 0.4564 0.2962 0.4842 0.018 Uiso 1 1 calc R
N5 N 0.4828(3) 0.19363(11) 0.52353(14) 0.0158(6) Uani 1 1 d .
H5 H 0.4032 0.2012 0.4972 0.019 Uiso 1 1 calc R
N6 N 0.5406(3) 0.29163(11) 0.77619(13) 0.0150(6) Uani 1 1 d .
H6 H 0.4636 0.2881 0.7999 0.018 Uiso 1 1 calc R
N7 N 0.4763(3) 0.18903(11) 0.75283(14) 0.0145(6) Uani 1 1 d .
H7 H 0.4525 0.1923 0.7953 0.017 Uiso 1 1 calc R
N8 N 0.9423(3) 0.28770(11) 0.64632(14) 0.0153(6) Uani 1 1 d .
H8 H 1.0358 0.2829 0.6579 0.018 Uiso 1 1 calc R
N9 N 0.9346(3) 0.17782(11) 0.65842(13) 0.0150(6) Uani 1 1 d .
H9 H 0.9235 0.1555 0.6938 0.018 Uiso 1 1 calc R
C1 C 0.3301(3) 0.26805(14) 0.64241(17) 0.0169(7) Uani 1 1 d .
H1A H 0.2845 0.2470 0.6784 0.025 Uiso 1 1 calc R
H1B H 0.2829 0.2575 0.5976 0.025 Uiso 1 1 calc R
H1C H 0.3190 0.3092 0.6497 0.025 Uiso 1 1 calc R
C41 C 0.5189(4) 0.36054(13) 0.55026(17) 0.0175(7) Uani 1 1 d .
H41A H 0.6050 0.3776 0.5307 0.021 Uiso 1 1 calc R
H41B H 0.5383 0.3598 0.6007 0.021 Uiso 1 1 calc R
C42 C 0.3873(4) 0.39809(14) 0.53213(18) 0.0222(8) Uani 1 1 d .
H42 H 0.2993 0.3790 0.5486 0.027 Uiso 1 1 calc R
C43 C 0.3629(4) 0.40687(16) 0.4557(2) 0.0335(10) Uani 1 1 d .
H43A H 0.4490 0.4251 0.4387 0.050 Uiso 1 1 calc R
H43B H 0.2775 0.4314 0.4458 0.050 Uiso 1 1 calc R
H43C H 0.3463 0.3698 0.4331 0.050 Uiso 1 1 calc R
C44 C 0.4093(5) 0.45504(16) 0.5696(2) 0.0350(10) Uani 1 1 d .
H44A H 0.4151 0.4484 0.6191 0.052 Uiso 1 1 calc R
H44B H 0.3270 0.4804 0.5567 0.052 Uiso 1 1 calc R
H44C H 0.5000 0.4728 0.5570 0.052 Uiso 1 1 calc R
C51 C 0.5388(4) 0.13471(13) 0.52352(17) 0.0175(7) Uani 1 1 d .
H51A H 0.4599 0.1084 0.5348 0.021 Uiso 1 1 calc R
H51B H 0.6187 0.1311 0.5601 0.021 Uiso 1 1 calc R
C52 C 0.5955(4) 0.11590(14) 0.45609(17) 0.0180(7) Uani 1 1 d .
H52 H 0.6737 0.1430 0.4443 0.022 Uiso 1 1 calc R
C53 C 0.4748(4) 0.11674(16) 0.39837(18) 0.0274(9) Uani 1 1 d .
H53A H 0.3977 0.0900 0.4089 0.041 Uiso 1 1 calc R
H53B H 0.5148 0.1054 0.3554 0.041 Uiso 1 1 calc R
H53C H 0.4342 0.1554 0.3936 0.041 Uiso 1 1 calc R
C54 C 0.6610(4) 0.05630(14) 0.46349(19) 0.0252(8) Uani 1 1 d .
H54A H 0.5836 0.0286 0.4704 0.038 Uiso 1 1 calc R
H54B H 0.7332 0.0555 0.5029 0.038 Uiso 1 1 calc R
H54C H 0.7084 0.0465 0.4219 0.038 Uiso 1 1 calc R
C61 C 0.6300(3) 0.34290(13) 0.78935(17) 0.0156(7) Uani 1 1 d .
H61A H 0.7224 0.3382 0.7671 0.019 Uiso 1 1 calc R
H61B H 0.6547 0.3462 0.8393 0.019 Uiso 1 1 calc R
C62 C 0.5571(4) 0.39802(14) 0.76381(18) 0.0207(8) Uani 1 1 d .
H62 H 0.5254 0.3931 0.7142 0.025 Uiso 1 1 calc R
C63 C 0.4221(4) 0.41115(16) 0.8020(2) 0.0286(9) Uani 1 1 d .
H63A H 0.4511 0.4171 0.8507 0.043 Uiso 1 1 calc R
H63B H 0.3538 0.3790 0.7968 0.043 Uiso 1 1 calc R
H63C H 0.3749 0.4458 0.7830 0.043 Uiso 1 1 calc R
C64 C 0.6644(4) 0.44718(15) 0.7703(2) 0.0304(9) Uani 1 1 d .
H64A H 0.6949 0.4535 0.8188 0.046 Uiso 1 1 calc R
H64B H 0.6178 0.4819 0.7510 0.046 Uiso 1 1 calc R
H64C H 0.7499 0.4380 0.7454 0.046 Uiso 1 1 calc R
C71 C 0.4286(4) 0.13706(13) 0.71632(18) 0.0191(7) Uani 1 1 d .
H71A H 0.4115 0.1462 0.6670 0.023 Uiso 1 1 calc R
H71B H 0.3342 0.1250 0.7327 0.023 Uiso 1 1 calc R
C72 C 0.5340(4) 0.08693(14) 0.72399(18) 0.0216(8) Uani 1 1 d .
H72 H 0.6275 0.0981 0.7047 0.026 Uiso 1 1 calc R
C73 C 0.4680(5) 0.03662(15) 0.6828(2) 0.0332(10) Uani 1 1 d .
H73A H 0.3784 0.0242 0.7024 0.050 Uiso 1 1 calc R
H73B H 0.5379 0.0049 0.6843 0.050 Uiso 1 1 calc R
H73C H 0.4455 0.0484 0.6351 0.050 Uiso 1 1 calc R
C74 C 0.5661(4) 0.07009(15) 0.79873(19) 0.0291(9) Uani 1 1 d .
H74A H 0.6092 0.1027 0.8244 0.044 Uiso 1 1 calc R
H74B H 0.6346 0.0379 0.8018 0.044 Uiso 1 1 calc R
H74C H 0.4753 0.0589 0.8181 0.044 Uiso 1 1 calc R
C81 C 0.8885(4) 0.34457(14) 0.62334(18) 0.0202(8) Uani 1 1 d .
H81A H 0.8241 0.3598 0.6573 0.024 Uiso 1 1 calc R
H81B H 0.8292 0.3402 0.5793 0.024 Uiso 1 1 calc R
C82 C 1.0080(4) 0.38706(15) 0.61414(19) 0.0252(8) Uani 1 1 d .
H82 H 1.0791 0.3692 0.5844 0.030 Uiso 1 1 calc R
C83 C 1.0896(4) 0.40340(16) 0.6817(2) 0.0325(9) Uani 1 1 d .
H83A H 1.0218 0.4211 0.7116 0.049 Uiso 1 1 calc R
H83B H 1.1672 0.4306 0.6731 0.049 Uiso 1 1 calc R
H83C H 1.1324 0.3691 0.7037 0.049 Uiso 1 1 calc R
C84 C 0.9440(5) 0.43998(15) 0.5776(2) 0.0342(10) Uani 1 1 d .
H84A H 0.9033 0.4294 0.5316 0.051 Uiso 1 1 calc R
H84B H 1.0209 0.4686 0.5740 0.051 Uiso 1 1 calc R
H84C H 0.8667 0.4559 0.6037 0.051 Uiso 1 1 calc R
C91 C 1.0447(3) 0.16095(14) 0.61249(17) 0.0169(7) Uani 1 1 d .
H91A H 1.1351 0.1504 0.6403 0.020 Uiso 1 1 calc R
H91B H 1.0674 0.1942 0.5840 0.020 Uiso 1 1 calc R
C92 C 0.9997(4) 0.11121(14) 0.56562(17) 0.0186(7) Uani 1 1 d .
H92 H 0.9088 0.1221 0.5374 0.022 Uiso 1 1 calc R
C93 C 0.9688(4) 0.05769(14) 0.6062(2) 0.0286(9) Uani 1 1 d .
H93A H 0.9457 0.0259 0.5746 0.043 Uiso 1 1 calc R
H93B H 0.8859 0.0647 0.6337 0.043 Uiso 1 1 calc R
H93C H 1.0549 0.0480 0.6366 0.043 Uiso 1 1 calc R
C94 C 1.1198(4) 0.09985(18) 0.5175(2) 0.0354(10) Uani 1 1 d .
H94A H 1.2087 0.0876 0.5443 0.053 Uiso 1 1 calc R
H94B H 1.1397 0.1349 0.4925 0.053 Uiso 1 1 calc R
H94C H 1.0881 0.0698 0.4849 0.053 Uiso 1 1 calc R
N10 N 1.1763(3) 0.26829(12) 0.84255(14) 0.0190(6) Uani 1 1 d .
O11 O 1.0852(2) 0.25347(10) 0.88354(12) 0.0210(5) Uani 1 1 d .
O12 O 1.3070(2) 0.27735(10) 0.86574(12) 0.0215(5) Uani 1 1 d .
O13 O 1.1410(3) 0.27490(11) 0.78094(12) 0.0285(6) Uani 1 1 d .
N20 N 0.6542(3) 0.23081(12) 0.93150(14) 0.0179(6) Uani 1 1 d .
O21 O 0.7750(2) 0.25055(10) 0.91603(11) 0.0189(5) Uani 1 1 d .
O22 O 0.5984(2) 0.18912(10) 0.89926(12) 0.0216(5) Uani 1 1 d .
O23 O 0.5929(3) 0.25316(12) 0.97962(13) 0.0329(7) Uani 1 1 d .
N30 N 1.0435(3) 0.09811(12) 0.80223(15) 0.0248(7) Uani 1 1 d .
O31 O 1.0862(3) 0.14317(11) 0.83360(15) 0.0411(7) Uani 1 1 d .
O32 O 1.1251(3) 0.05708(12) 0.79907(16) 0.0420(7) Uani 1 1 d .
O33 O 0.9158(3) 0.09803(11) 0.77443(13) 0.0307(6) Uani 1 1 d .
O40 O 0.8127(3) 0.35147(12) 0.43904(15) 0.0285(6) Uani 1 1 d D
H40A H 0.892(4) 0.352(2) 0.426(3) 0.064(18) Uiso 1 1 d D
H40B H 0.754(5) 0.357(2) 0.407(2) 0.08(2) Uiso 1 1 d D

loop_
_atom_site_aniso_label
_atom_site_aniso_U_11
_atom_site_aniso_U_22
_atom_site_aniso_U_33
_atom_site_aniso_U_23
_atom_site_aniso_U_13
_atom_site_aniso_U_12
Ag1 0.01743(14) 0.02933(15) 0.01262(14) -0.00171(11) -0.00186(10) 0.00149(11)
Ag2 0.01601(14) 0.03297(16) 0.01186(14) 0.00078(11) 0.00229(10) 0.00049(11)
P1 0.0111(4) 0.0141(4) 0.0106(4) -0.0010(3) -0.0004(3) 0.0002(3)
P2 0.0128(4) 0.0123(4) 0.0103(4) -0.0011(3) 0.0011(3) 0.0003(3)
P3 0.0111(4) 0.0145(4) 0.0104(4) -0.0008(3) 0.0005(3) 0.0011(3)
N1 0.0089(13) 0.0148(13) 0.0103(14) 0.0002(11) -0.0004(10) 0.0021(11)
N2 0.0124(14) 0.0164(13) 0.0106(14) 0.0000(11) 0.0009(11) 0.0024(11)
N3 0.0101(13) 0.0183(14) 0.0080(13) -0.0021(11) 0.0010(10) 0.0017(11)
N4 0.0142(14) 0.0196(15) 0.0107(14) -0.0027(11) -0.0026(11) -0.0007(11)
N5 0.0147(14) 0.0181(14) 0.0139(15) -0.0040(11) -0.0037(11) 0.0004(12)
N6 0.0143(14) 0.0168(14) 0.0145(14) -0.0026(11) 0.0057(11) -0.0022(11)
N7 0.0187(14) 0.0152(14) 0.0097(14) -0.0009(11) 0.0025(11) -0.0026(11)
N8 0.0080(13) 0.0193(14) 0.0182(15) 0.0000(12) -0.0018(11) 0.0013(11)
N9 0.0130(14) 0.0206(15) 0.0115(14) 0.0025(11) 0.0017(11) 0.0023(11)
C1 0.0111(16) 0.0239(18) 0.0159(18) 0.0011(14) 0.0019(13) 0.0004(14)
C41 0.0182(17) 0.0180(17) 0.0163(18) -0.0005(14) 0.0014(13) 0.0014(14)
C42 0.0194(18) 0.0203(18) 0.028(2) 0.0040(15) 0.0069(15) 0.0019(15)
C43 0.040(2) 0.021(2) 0.037(2) 0.0026(17) -0.0183(19) 0.0007(17)
C44 0.053(3) 0.025(2) 0.027(2) 0.0033(17) 0.0084(19) 0.0112(19)
C51 0.0190(17) 0.0146(16) 0.0185(18) -0.0006(14) -0.0015(14) 0.0002(14)
C52 0.0190(18) 0.0155(17) 0.0195(19) -0.0057(14) 0.0014(14) -0.0023(14)
C53 0.036(2) 0.026(2) 0.020(2) -0.0070(15) -0.0016(16) 0.0033(17)
C54 0.024(2) 0.0190(18) 0.032(2) -0.0069(16) -0.0001(16) 0.0003(15)
C61 0.0135(16) 0.0156(16) 0.0180(18) -0.0033(13) 0.0027(13) -0.0035(13)
C62 0.0245(19) 0.0199(18) 0.0171(19) -0.0007(14) -0.0018(14) 0.0021(15)
C63 0.0213(19) 0.0216(19) 0.042(2) -0.0058(17) -0.0019(17) 0.0055(15)
C64 0.033(2) 0.0193(19) 0.040(2) 0.0001(17) 0.0126(18) -0.0018(16)
C71 0.0232(19) 0.0151(17) 0.0185(19) -0.0003(14) -0.0016(14) -0.0053(14)
C72 0.0243(19) 0.0192(18) 0.0208(19) -0.0010(14) -0.0018(15) 0.0006(15)
C73 0.054(3) 0.0185(19) 0.026(2) -0.0019(16) -0.0063(19) 0.0022(18)
C74 0.040(2) 0.0202(19) 0.025(2) 0.0014(16) -0.0090(17) 0.0032(17)
C81 0.0210(18) 0.0198(18) 0.0194(19) 0.0007(14) -0.0008(14) -0.0007(15)
C82 0.029(2) 0.0217(19) 0.025(2) -0.0003(15) 0.0026(16) -0.0051(16)
C83 0.033(2) 0.025(2) 0.038(2) 0.0024(17) -0.0073(18) -0.0096(17)
C84 0.049(3) 0.0181(19) 0.034(2) 0.0041(17) -0.0050(19) -0.0072(18)
C91 0.0121(16) 0.0198(17) 0.0191(18) 0.0011(14) 0.0039(13) 0.0043(14)
C92 0.0177(17) 0.0182(17) 0.0199(19) -0.0024(14) 0.0010(14) 0.0013(14)
C93 0.040(2) 0.0160(18) 0.029(2) -0.0007(16) 0.0002(17) -0.0002(17)
C94 0.037(2) 0.037(2) 0.034(2) -0.0117(19) 0.0148(18) 0.0008(19)
N10 0.0168(15) 0.0250(15) 0.0149(16) -0.0018(12) -0.0001(12) 0.0021(12)
O11 0.0155(12) 0.0306(14) 0.0178(13) 0.0000(10) 0.0081(10) -0.0027(10)
O12 0.0144(12) 0.0326(14) 0.0176(13) 0.0010(10) 0.0029(10) -0.0022(10)
O13 0.0291(14) 0.0434(16) 0.0125(13) 0.0038(11) -0.0026(11) 0.0042(12)
N20 0.0152(15) 0.0256(16) 0.0125(15) 0.0003(12) -0.0018(12) 0.0026(13)
O21 0.0108(11) 0.0299(13) 0.0161(13) 0.0010(10) 0.0019(9) -0.0025(10)
O22 0.0217(13) 0.0230(13) 0.0195(13) -0.0038(10) -0.0021(10) -0.0047(10)
O23 0.0155(13) 0.0570(18) 0.0272(15) -0.0222(13) 0.0078(11) -0.0014(12)
N30 0.0260(17) 0.0224(17) 0.0260(18) 0.0035(13) 0.0013(13) -0.0002(14)
O31 0.0486(18) 0.0265(15) 0.0455(19) -0.0082(13) -0.0139(14) -0.0043(13)
O32 0.0398(17) 0.0306(16) 0.056(2) 0.0015(14) 0.0054(14) 0.0148(14)
O33 0.0228(14) 0.0400(16) 0.0282(15) 0.0102(12) -0.0044(11) -0.0045(12)
O40 0.0291(17) 0.0308(15) 0.0257(16) -0.0001(12) 0.0032(13) 0.0028(13)

loop_
_atom_type_symbol
_atom_type_description
_atom_type_scat_dispersion_real
_atom_type_scat_dispersion_imag
_atom_type_scat_source
C C 0.0033 0.0016 'International Tables Vol C Tables 4.2.6.8 and 6.1.1.4'
H H 0.0000 0.0000 'International Tables Vol C Tables 4.2.6.8 and 6.1.1.4'
N N 0.0061 0.0033 'International Tables Vol C Tables 4.2.6.8 and 6.1.1.4'
O O 0.0106 0.0060 'International Tables Vol C Tables 4.2.6.8 and 6.1.1.4'
P P 0.1023 0.0942 'International Tables Vol C Tables 4.2.6.8 and 6.1.1.4'
Ag Ag -0.8971 1.1015 'International Tables Vol C Tables 4.2.6.8 and 6.1.1.4'

loop_
_geom_angle_atom_site_label_1
_geom_angle_atom_site_label_2
_geom_angle_atom_site_label_3
_geom_angle
_geom_angle_site_symmetry_1
_geom_angle_site_symmetry_3
N2 Ag1 O21 111.11(8) . .
N2 Ag1 O31 129.92(9) . .
O21 Ag1 O31 118.91(9) . .
N2 Ag1 O11 132.92(9) . .
O21 Ag1 O11 73.99(7) . .
O31 Ag1 O11 67.41(8) . .
N3 Ag2 O12 139.93(9) . 4_565
N3 Ag2 O23 119.32(9) . 4_665
O12 Ag2 O23 89.38(8) 4_565 4_665
N3 Ag2 O40 115.22(9) . .
O12 Ag2 O40 87.14(9) 4_565 .
O23 Ag2 O40 94.45(9) 4_665 .
N3 P1 N5 110.06(14) . .
N3 P1 N4 117.77(14) . .
N5 P1 N4 102.75(14) . .
N3 P1 N1 108.56(13) . .
N5 P1 N1 113.45(14) . .
N4 P1 N1 104.25(13) . .
N2 P2 N6 110.19(14) . .
N2 P2 N7 118.54(14) . .
N6 P2 N7 101.80(14) . .
N2 P2 N1 108.77(13) . .
N6 P2 N1 112.75(13) . .
N7 P2 N1 104.68(13) . .
N2 P3 N3 111.98(14) . .
N2 P3 N9 104.98(14) . .
N3 P3 N9 114.18(14) . .
N2 P3 N8 114.99(14) . .
N3 P3 N8 105.44(14) . .
N9 P3 N8 105.33(14) . .
C1 N1 P2 115.3(2) . .
C1 N1 P1 115.5(2) . .
P2 N1 P1 128.87(16) . .
P2 N2 P3 130.06(17) . .
P2 N2 Ag1 116.18(14) . .
P3 N2 Ag1 113.52(13) . .
P1 N3 P3 130.09(17) . .
P1 N3 Ag2 108.86(13) . .
P3 N3 Ag2 118.66(14) . .
C41 N4 P1 124.2(2) . .
C51 N5 P1 124.7(2) . .
C61 N6 P2 126.8(2) . .
C71 N7 P2 126.6(2) . .
C81 N8 P3 121.1(2) . .
C91 N9 P3 126.2(2) . .
N4 C41 C42 113.4(3) . .
C43 C42 C41 111.5(3) . .
C43 C42 C44 111.2(3) . .
C41 C42 C44 108.6(3) . .
N5 C51 C52 114.5(3) . .
C51 C52 C54 110.0(3) . .
C51 C52 C53 111.2(3) . .
C54 C52 C53 110.1(3) . .
N6 C61 C62 114.1(3) . .
C64 C62 C61 110.4(3) . .
C64 C62 C63 110.8(3) . .
C61 C62 C63 111.3(3) . .
N7 C71 C72 115.4(3) . .
C71 C72 C74 111.7(3) . .
C71 C72 C73 108.5(3) . .
C74 C72 C73 110.4(3) . .
N8 C81 C82 113.6(3) . .
C81 C82 C83 112.3(3) . .
C81 C82 C84 109.5(3) . .
C83 C82 C84 110.6(3) . .
N9 C91 C92 114.1(3) . .
C91 C92 C93 111.6(3) . .
C91 C92 C94 109.2(3) . .
C93 C92 C94 110.6(3) . .
O13 N10 O11 121.5(3) . .
O13 N10 O12 120.0(3) . .
O11 N10 O12 118.6(3) . .
N10 O11 Ag1 108.24(18) . .
N10 O12 Ag2 108.00(19) . 4_666
O23 N20 O22 121.0(3) . .
O23 N20 O21 119.0(3) . .
O22 N20 O21 120.0(3) . .
N20 O21 Ag1 115.54(18) . .
N20 O23 Ag2 120.0(2) . 4_566
O32 N30 O33 122.3(3) . .
O32 N30 O31 120.6(3) . .
O33 N30 O31 117.1(3) . .
N30 O31 Ag1 103.2(2) . .

loop_
_geom_bond_atom_site_label_1
_geom_bond_atom_site_label_2
_geom_bond_distance
_geom_bond_site_symmetry_2
Ag1 N2 2.309(2) .
Ag1 O21 2.431(2) .
Ag1 O31 2.469(3) .
Ag1 O11 2.504(2) .
Ag2 N3 2.248(3) .
Ag2 O12 2.360(2) 4_565
Ag2 O23 2.423(2) 4_665
Ag2 O40 2.480(3) .
P1 N3 1.589(3) .
P1 N5 1.613(3) .
P1 N4 1.623(3) .
P1 N1 1.678(3) .
P2 N2 1.587(3) .
P2 N6 1.609(3) .
P2 N7 1.621(3) .
P2 N1 1.675(3) .
P3 N2 1.610(3) .
P3 N3 1.614(3) .
P3 N9 1.615(3) .
P3 N8 1.634(3) .
N1 C1 1.491(4) .
N4 C41 1.473(4) .
N5 C51 1.472(4) .
N6 C61 1.466(4) .
N7 C71 1.461(4) .
N8 C81 1.478(4) .
N9 C91 1.459(4) .
C41 C42 1.516(4) .
C42 C43 1.510(5) .
C42 C44 1.527(5) .
C51 C52 1.521(5) .
C52 C54 1.522(5) .
C52 C53 1.523(5) .
C61 C62 1.520(4) .
C62 C64 1.515(5) .
C62 C63 1.529(5) .
C71 C72 1.522(5) .
C72 C74 1.523(5) .
C72 C73 1.527(5) .
C81 C82 1.503(5) .
C82 C83 1.519(5) .
C82 C84 1.526(5) .
C91 C92 1.520(4) .
C92 C93 1.522(5) .
C92 C94 1.529(5) .
N10 O13 1.235(3) .
N10 O11 1.253(4) .
N10 O12 1.270(3) .
O12 Ag2 2.360(2) 4_666
N20 O23 1.249(4) .
N20 O22 1.251(3) .
N20 O21 1.262(4) .
O23 Ag2 2.423(2) 4_566
N30 O32 1.223(4) .
N30 O33 1.257(4) .
N30 O31 1.268(4) .

loop_
_geom_hbond_atom_site_label_D
_geom_hbond_atom_site_label_H
_geom_hbond_atom_site_label_A
_geom_hbond_distance_DH
_geom_hbond_distance_HA
_geom_hbond_distance_DA
_geom_hbond_angle_DHA
_geom_hbond_site_symmetry_A
N4 H4 O21 0.88 2.33 3.111(3) 148.1 4_565
N4 H4 O11 0.88 2.64 3.206(3) 122.6 4_565
N5 H5 O21 0.88 2.22 3.029(3) 153.6 4_565
N6 H6 O12 0.88 2.02 2.895(4) 171.9 1_455
N7 H7 O22 0.88 2.35 2.999(3) 130.5 .
N8 H8 O13 0.88 2.53 3.106(3) 123.4 .
N9 H9 O33 0.88 2.08 2.956(4) 174.1 .
O40 H40A O22 0.79(3) 2.23(4) 2.954(4) 152(5) 4_665
O40 H40B O31 0.80(3) 2.03(3) 2.822(4) 169(6) 4_565
